data_4022782
loop_
_publ_author_name
'Devarajulu Sureshkumar'
'Thanikachalam Gunasundari'
'Venkataraman Ganesh'
'Srinivasan Chandrasekaran'

_publ_section_title
;
 Regio- and Stereospecific Synthesis of \b-Sulfonamidodisulfides
 and \b-Sulfonamidosulfides from Aziridines using Tetrathiomolybdate
 as a Sulfur Transfer Reagent
;
_journal_name_full 'Journal of Organic Chemistry'
_journal_page_first 2106
_journal_page_last 2117
_journal_paper_doi 10.1021/jo0624389
_journal_volume 72
_journal_year 2007
_chemical_formula_moiety 'C22 H32 N2 O4 S4'
_chemical_formula_sum 'C22 H32 N2 O4 S4'
_chemical_formula_weight 516.74
_chemical_melting_point 435.15
_chemical_name_common beta-aminodisulfide
_chemical_name_systematic
;
 ?
;
_space_group_IT_number 15
_symmetry_cell_setting monoclinic
_symmetry_space_group_name_Hall '-C 2yc'
_symmetry_space_group_name_H-M 'C 1 2/c 1'
_atom_sites_solution_hydrogens geom
_atom_sites_solution_primary direct
_atom_sites_solution_secondary difmap
_audit_creation_method SHELXL-97
_cell_angle_alpha 90.00
_cell_angle_beta 126.919(3)
_cell_angle_gamma 90.00
_cell_formula_units_Z 4
_cell_length_a 20.340(3)
_cell_length_b 10.8569(16)
_cell_length_c 14.721(2)
_cell_measurement_temperature 296(2)
_cell_measurement_theta_max 25.00
_cell_measurement_theta_min 2.26
_cell_volume 2599.0(7)
_computing_cell_refinement SMART
_computing_data_collection 'SMART (Bruker, 1998)'
_computing_data_reduction 'SAINT (Bruker, 1998)'
_computing_molecular_graphics 'Ortep-3 for Windows (Farrugia, 1997) and CAMERON (Watkin et al., 1993)'
_computing_publication_material 'PLATON (Spek, 2003)'
_computing_structure_refinement 'SHELXL-97 (Sheldrick, 1997)'
_computing_structure_solution 'SIR92 (Altomare et al., 1993)'
_diffrn_ambient_temperature 296(2)
_diffrn_measured_fraction_theta_full 1.000
_diffrn_measured_fraction_theta_max 1.000
_diffrn_measurement_device_type 'Bruker SMART CCD area detector'
_diffrn_measurement_method '\f and \w scans'
_diffrn_radiation_monochromator graphite
_diffrn_radiation_source 'fine-focus sealed tube'
_diffrn_radiation_type MoK\a
_diffrn_radiation_wavelength 0.71073
_diffrn_reflns_av_R_equivalents 0.0348
_diffrn_reflns_av_sigmaI/netI 0.0232
_diffrn_reflns_limit_h_max 24
_diffrn_reflns_limit_h_min -24
_diffrn_reflns_limit_k_max 12
_diffrn_reflns_limit_k_min -12
_diffrn_reflns_limit_l_max 17
_diffrn_reflns_limit_l_min -17
_diffrn_reflns_number 12208
_diffrn_reflns_theta_full 25.00
_diffrn_reflns_theta_max 25.00
_diffrn_reflns_theta_min 2.26
_exptl_absorpt_coefficient_mu 0.396
_exptl_absorpt_correction_T_max 0.9615
_exptl_absorpt_correction_T_min 0.9251
_exptl_absorpt_correction_type multi-scan
_exptl_absorpt_process_details '(SADABS; Sheldrick, 1997)'
_exptl_crystal_colour colorless
_exptl_crystal_density_diffrn 1.321
_exptl_crystal_density_method 'not measured'
_exptl_crystal_description block
_exptl_crystal_F_000 1096
_exptl_crystal_size_max 0.20
_exptl_crystal_size_mid 0.19
_exptl_crystal_size_min 0.10
_refine_diff_density_max 0.395
_refine_diff_density_min -0.451
_refine_diff_density_rms 0.059
_refine_ls_extinction_method none
_refine_ls_goodness_of_fit_ref 1.072
_refine_ls_hydrogen_treatment refall
_refine_ls_matrix_type full
_refine_ls_number_parameters 148
_refine_ls_number_reflns 2291
_refine_ls_number_restraints 0
_refine_ls_restrained_S_all 1.072
_refine_ls_R_factor_all 0.0682
_refine_ls_R_factor_gt 0.0544
_refine_ls_shift/su_max 0.000
_refine_ls_shift/su_mean 0.000
_refine_ls_structure_factor_coef Fsqd
_refine_ls_weighting_details 'calc w=1/[\s^2^(Fo^2^)+(0.0887P)^2^+1.2376P] where P=(Fo^2^+2Fc^2^)/3'
_refine_ls_weighting_scheme calc
_refine_ls_wR_factor_gt 0.1486
_refine_ls_wR_factor_ref 0.1561
_reflns_number_gt 1782
_reflns_number_total 2291
_reflns_threshold_expression I>2sigma(I)
_cod_data_source_file jo0624389si20070101_074737_02.cif
_cod_data_source_block compound7a
_cod_depositor_comments
;
The following automatic conversions were performed:
'_symmetry_cell_setting' value 'Monoclinic' changed to 'monoclinic'
according to '/home/saulius/struct/CIF-dictionaries/cif_core.dic'
dictionary named 'cif_core.dic' version 2.4.1 from 2010-06-29.

Automatic conversion script
Id: cif_fix_enum 1527 2010-12-29 10:47:43Z saulius 

The following automatic conversions were performed:

'_chemical_melting_point' value '162 deg' was changed to '435.15' -
it was converted from degrees Celsius(C) to Kelvins(K).

Automatic conversion script
Id: cif_fix_values 1646 2011-03-28 12:23:43Z adriana 
;
_cod_original_sg_symbol_H-M 'C 2/c'
_cod_database_code 4022782

loop_
_symmetry_equiv_pos_as_xyz
'x, y, z'
'-x, y, -z+1/2'
'x+1/2, y+1/2, z'
'-x+1/2, y+1/2, -z+1/2'
'-x, -y, -z'
'x, -y, z-1/2'
'-x+1/2, -y+1/2, -z'
'x+1/2, -y+1/2, z-1/2'

loop_
_atom_site_label
_atom_site_type_symbol
_atom_site_fract_x
_atom_site_fract_y
_atom_site_fract_z
_atom_site_U_iso_or_equiv
_atom_site_adp_type
_atom_site_occupancy
_atom_site_symmetry_multiplicity
_atom_site_calc_flag
_atom_site_refinement_flags
S1 S 0.24064(5) -0.03614(6) 0.49331(7) 0.0628(3) Uani 1 1 d .
S2 S -0.00134(7) -0.11544(10) 0.18091(13) 0.1258(6) Uani 1 1 d .
O1 O 0.19431(14) 0.07318(18) 0.4752(2) 0.0763(6) Uani 1 1 d .
O2 O 0.25063(16) -0.12901(18) 0.5706(2) 0.0799(7) Uani 1 1 d .
N1 N 0.19872(14) -0.10507(19) 0.3738(2) 0.0612(6) Uani 1 1 d .
H1 H 0.1982 -0.1842 0.3757 0.073 Uiso 1 1 calc R
C5 C 0.34060(19) 0.0111(2) 0.5436(2) 0.0589(7) Uani 1 1 d .
C2 C 0.16039(18) -0.0481(3) 0.2596(3) 0.0637(8) Uani 1 1 d .
C10 C 0.3598(2) 0.1359(3) 0.5499(2) 0.0688(8) Uani 1 1 d .
H10 H 0.3200 0.1955 0.5277 0.083 Uiso 1 1 calc R
C8 C 0.4984(2) 0.0850(3) 0.6218(2) 0.0725(9) Uani 1 1 d .
C6 C 0.4012(2) -0.0768(3) 0.5765(3) 0.0708(8) Uani 1 1 d .
H6 H 0.3894 -0.1602 0.5728 0.085 Uiso 1 1 calc R
C9 C 0.4375(2) 0.1702(3) 0.5888(3) 0.0753(9) Uani 1 1 d .
H9 H 0.4495 0.2536 0.5930 0.090 Uiso 1 1 calc R
C4 C 0.2105(2) 0.0612(3) 0.2658(3) 0.0768(9) Uani 1 1 d .
H4A H 0.2103 0.1259 0.3100 0.092 Uiso 1 1 calc R
H4B H 0.1866 0.0909 0.1905 0.092 Uiso 1 1 calc R
H4C H 0.2661 0.0355 0.3007 0.092 Uiso 1 1 calc R
C7 C 0.4780(2) -0.0399(3) 0.6142(3) 0.0776(9) Uani 1 1 d .
H7 H 0.5178 -0.0992 0.6355 0.093 Uiso 1 1 calc R
C3 C 0.1581(2) -0.1493(3) 0.1853(3) 0.0877(10) Uani 1 1 d .
H3A H 0.2131 -0.1763 0.2181 0.105 Uiso 1 1 calc R
H3B H 0.1336 -0.1175 0.1104 0.105 Uiso 1 1 calc R
H3C H 0.1262 -0.2176 0.1807 0.105 Uiso 1 1 calc R
C1 C 0.07366(19) -0.0005(3) 0.2094(3) 0.0810(10) Uani 1 1 d .
H1A H 0.0528 0.0420 0.1389 0.097 Uiso 1 1 calc R
H1B H 0.0781 0.0597 0.2615 0.097 Uiso 1 1 calc R
C11 C 0.5839(2) 0.1236(4) 0.6650(3) 0.1011(12) Uani 1 1 d .
H11A H 0.5805 0.1836 0.6144 0.121 Uiso 1 1 calc R
H11B H 0.6138 0.0530 0.6687 0.121 Uiso 1 1 calc R
H11C H 0.6118 0.1588 0.7394 0.121 Uiso 1 1 calc R

loop_
_atom_site_aniso_label
_atom_site_aniso_U_11
_atom_site_aniso_U_22
_atom_site_aniso_U_33
_atom_site_aniso_U_23
_atom_site_aniso_U_13
_atom_site_aniso_U_12
S1 0.0926(6) 0.0359(4) 0.0872(6) 0.0039(3) 0.0686(5) 0.0098(3)
S2 0.0857(7) 0.0872(8) 0.2216(15) -0.0551(8) 0.1013(9) -0.0261(5)
O1 0.1005(16) 0.0436(11) 0.1166(18) -0.0003(11) 0.0821(15) 0.0118(10)
O2 0.1293(19) 0.0511(11) 0.1014(16) 0.0087(11) 0.0917(16) 0.0102(12)
N1 0.0782(16) 0.0349(11) 0.0847(17) 0.0009(11) 0.0566(14) 0.0051(10)
C5 0.0817(19) 0.0418(14) 0.0563(16) 0.0026(12) 0.0430(15) 0.0100(13)
C2 0.0662(18) 0.0539(16) 0.077(2) 0.0012(14) 0.0459(16) 0.0044(13)
C10 0.083(2) 0.0448(16) 0.0716(19) 0.0038(14) 0.0429(17) 0.0094(14)
C8 0.078(2) 0.082(2) 0.0512(17) -0.0034(15) 0.0353(16) -0.0029(17)
C6 0.092(2) 0.0448(15) 0.083(2) 0.0057(15) 0.0564(18) 0.0126(15)
C9 0.086(2) 0.0570(18) 0.0694(19) -0.0026(15) 0.0393(17) -0.0059(17)
C4 0.085(2) 0.075(2) 0.082(2) 0.0131(17) 0.0564(19) 0.0001(17)
C7 0.081(2) 0.073(2) 0.080(2) 0.0060(17) 0.0487(19) 0.0185(18)
C3 0.098(3) 0.084(2) 0.090(2) -0.0114(19) 0.061(2) 0.006(2)
C1 0.070(2) 0.0597(18) 0.109(3) -0.0014(19) 0.0515(19) 0.0011(16)
C11 0.094(3) 0.124(3) 0.083(2) -0.009(2) 0.052(2) -0.011(2)

loop_
_atom_type_symbol
_atom_type_description
_atom_type_scat_dispersion_real
_atom_type_scat_dispersion_imag
_atom_type_scat_source
C C 0.0033 0.0016 'International Tables Vol C Tables 4.2.6.8 and 6.1.1.4'
H H 0.0000 0.0000 'International Tables Vol C Tables 4.2.6.8 and 6.1.1.4'
N N 0.0061 0.0033 'International Tables Vol C Tables 4.2.6.8 and 6.1.1.4'
O O 0.0106 0.0060 'International Tables Vol C Tables 4.2.6.8 and 6.1.1.4'
S S 0.1246 0.1234 'International Tables Vol C Tables 4.2.6.8 and 6.1.1.4'

loop_
_geom_angle_atom_site_label_1
_geom_angle_atom_site_label_2
_geom_angle_atom_site_label_3
_geom_angle
_geom_angle_site_symmetry_3
O1 S1 O2 119.34(13) .
O1 S1 N1 108.89(13) .
O2 S1 N1 105.62(12) .
O1 S1 C5 107.36(13) .
O2 S1 C5 106.91(14) .
N1 S1 C5 108.31(12) .
C1 S2 S2 105.01(15) 2
C2 N1 S1 127.82(18) .
C2 N1 H1 116.1 .
S1 N1 H1 116.1 .
C6 C5 C10 119.1(3) .
C6 C5 S1 120.0(2) .
C10 C5 S1 120.9(2) .
N1 C2 C4 112.0(2) .
N1 C2 C3 106.1(2) .
C4 C2 C3 109.4(3) .
N1 C2 C1 110.6(2) .
C4 C2 C1 107.4(2) .
C3 C2 C1 111.4(3) .
C9 C10 C5 119.9(3) .
C9 C10 H10 120.1 .
C5 C10 H10 120.1 .
C9 C8 C7 117.4(3) .
C9 C8 C11 121.8(3) .
C7 C8 C11 120.8(3) .
C7 C6 C5 119.8(3) .
C7 C6 H6 120.1 .
C5 C6 H6 120.1 .
C10 C9 C8 122.1(3) .
C10 C9 H9 119.0 .
C8 C9 H9 119.0 .
C2 C4 H4A 109.5 .
C2 C4 H4B 109.5 .
H4A C4 H4B 109.5 .
C2 C4 H4C 109.5 .
H4A C4 H4C 109.5 .
H4B C4 H4C 109.5 .
C6 C7 C8 121.8(3) .
C6 C7 H7 119.1 .
C8 C7 H7 119.1 .
C2 C3 H3A 109.5 .
C2 C3 H3B 109.5 .
H3A C3 H3B 109.5 .
C2 C3 H3C 109.5 .
H3A C3 H3C 109.5 .
H3B C3 H3C 109.5 .
C2 C1 S2 116.3(2) .
C2 C1 H1A 108.2 .
S2 C1 H1A 108.2 .
C2 C1 H1B 108.2 .
S2 C1 H1B 108.2 .
H1A C1 H1B 107.4 .
C8 C11 H11A 109.5 .
C8 C11 H11B 109.5 .
H11A C11 H11B 109.5 .
C8 C11 H11C 109.5 .
H11A C11 H11C 109.5 .
H11B C11 H11C 109.5 .

loop_
_geom_bond_atom_site_label_1
_geom_bond_atom_site_label_2
_geom_bond_distance
_geom_bond_site_symmetry_2
S1 O1 1.437(2) .
S1 O2 1.441(2) .
S1 N1 1.606(2) .
S1 C5 1.771(3) .
S2 C1 1.814(3) .
S2 S2 2.002(3) 2
N1 C2 1.498(4) .
N1 H1 0.8600 .
C5 C6 1.396(4) .
C5 C10 1.398(4) .
C2 C4 1.531(4) .
C2 C3 1.531(4) .
C2 C1 1.536(4) .
C10 C9 1.369(4) .
C10 H10 0.9300 .
C8 C9 1.379(4) .
C8 C7 1.403(5) .
C8 C11 1.509(5) .
C6 C7 1.365(5) .
C6 H6 0.9300 .
C9 H9 0.9300 .
C4 H4A 0.9600 .
C4 H4B 0.9600 .
C4 H4C 0.9600 .
C7 H7 0.9300 .
C3 H3A 0.9600 .
C3 H3B 0.9600 .
C3 H3C 0.9600 .
C1 H1A 0.9700 .
C1 H1B 0.9700 .
C11 H11A 0.9600 .
C11 H11B 0.9600 .
C11 H11C 0.9600 .

loop_
_geom_torsion_atom_site_label_1
_geom_torsion_atom_site_label_2
_geom_torsion_atom_site_label_3
_geom_torsion_atom_site_label_4
_geom_torsion
_geom_torsion_site_symmetry_1
O1 S1 N1 C2 38.0(3) .
O2 S1 N1 C2 167.3(2) .
C5 S1 N1 C2 -78.4(2) .
O1 S1 C5 C6 175.3(2) .
O2 S1 C5 C6 46.2(3) .
N1 S1 C5 C6 -67.2(2) .
O1 S1 C5 C10 -5.4(3) .
O2 S1 C5 C10 -134.5(2) .
N1 S1 C5 C10 112.1(2) .
S1 N1 C2 C4 41.0(3) .
S1 N1 C2 C3 160.3(2) .
S1 N1 C2 C1 -78.7(3) .
C6 C5 C10 C9 -0.5(4) .
S1 C5 C10 C9 -179.8(2) .
C10 C5 C6 C7 0.1(4) .
S1 C5 C6 C7 179.4(2) .
C5 C10 C9 C8 0.5(5) .
C7 C8 C9 C10 0.0(5) .
C11 C8 C9 C10 -179.8(3) .
C5 C6 C7 C8 0.4(5) .
C9 C8 C7 C6 -0.4(5) .
C11 C8 C7 C6 179.3(3) .
N1 C2 C1 S2 -63.0(3) .
C4 C2 C1 S2 174.6(2) .
C3 C2 C1 S2 54.8(4) .
S2 S2 C1 C2 94.9(3) 2
